data_4082644
loop_
_publ_author_name
'Hitzel, Sandra'
'F\"arber, Christian'
'Bruhn, Clemens'
'Siemeling, Ulrich'

_publ_section_title
;
 Reactions of [RuCl2(PPh3)3] with Nitron and with the &#x201C;Enders
 Carbene&#x201D;: Access to Ruthenium(III) NHC Complexes
;
_journal_issue 1
_journal_name_full Organometallics
_journal_page_first 425
_journal_paper_doi 10.1021/om401058e
_journal_volume 33
_journal_year 2014
_chemical_formula_moiety 'C56 H45 Cl2 N4 P2 Ru, C H2 Cl2'
_chemical_formula_sum 'C57 H47 Cl4 N4 P2 Ru'
_chemical_formula_weight 1092.80
_chemical_name_systematic
; 
 ? 
;
_space_group_IT_number 33
_symmetry_cell_setting orthorhombic
_symmetry_Int_Tables_number 33
_symmetry_space_group_name_Hall 'P 2c -2n'
_symmetry_space_group_name_H-M 'P n a 21'
_atom_sites_solution_hydrogens geom
_atom_sites_solution_primary direct
_atom_sites_solution_secondary difmap
_audit_creation_method SHELXL-97
_cell_angle_alpha 90.00
_cell_angle_beta 90.00
_cell_angle_gamma 90.00
_cell_formula_units_Z 4
_cell_length_a 29.236(2)
_cell_length_b 14.2862(8)
_cell_length_c 12.2213(7)
_cell_measurement_reflns_used 19122
_cell_measurement_temperature 153(2)
_cell_measurement_theta_max 25.23
_cell_measurement_theta_min 1.59
_cell_volume 5104.5(5)
_computing_structure_refinement 'SHELXL-97 (Sheldrick, 1997)'
_computing_structure_solution 'SHELXS-97 (Sheldrick, 1990)'
_diffrn_ambient_temperature 153(2)
_diffrn_detector 'image plate (34 cm diameter)'
_diffrn_detector_area_resol_mean 6.67
_diffrn_detector_type STOE
_diffrn_measured_fraction_theta_full 1.000
_diffrn_measured_fraction_theta_max 1.000
_diffrn_measurement_details ' 205 frames, detector distance = 135 mm'
_diffrn_measurement_device '2-circle goniometer'
_diffrn_measurement_device_type 'STOE IPDS 2'
_diffrn_measurement_method 'rotation method'
_diffrn_radiation_collimation '0.5 mm diameter, multiple pinhole'
_diffrn_radiation_monochromator 'plane graphite'
_diffrn_radiation_polarisn_norm 0
_diffrn_radiation_type 'Mo K\a'
_diffrn_radiation_wavelength 0.71073
_diffrn_reflns_av_R_equivalents 0.1124
_diffrn_reflns_av_sigmaI/netI 0.1051
_diffrn_reflns_limit_h_max 34
_diffrn_reflns_limit_h_min -34
_diffrn_reflns_limit_k_max 16
_diffrn_reflns_limit_k_min -16
_diffrn_reflns_limit_l_max 14
_diffrn_reflns_limit_l_min -13
_diffrn_reflns_number 27091
_diffrn_reflns_theta_full 25.00
_diffrn_reflns_theta_max 25.00
_diffrn_reflns_theta_min 1.39
_diffrn_source 'sealed X-ray tube, 12 x 0.4 mm long-fine focus'
_diffrn_source_current 30
_diffrn_source_power 1.50
_diffrn_source_voltage 50
_diffrn_standards_decay_% 0
_exptl_absorpt_coefficient_mu 0.622
_exptl_absorpt_correction_T_max 0.9854
_exptl_absorpt_correction_T_min 0.8460
_exptl_absorpt_correction_type integration
_exptl_absorpt_process_details 'X-red ver. 1.31 (Stoe & Cie. 2005)'
_exptl_crystal_colour orange
_exptl_crystal_density_diffrn 1.422
_exptl_crystal_density_method 'not measured'
_exptl_crystal_description needle
_exptl_crystal_F_000 2236
_exptl_crystal_size_max 0.55
_exptl_crystal_size_mid 0.05
_exptl_crystal_size_min 0.02
_refine_diff_density_max 0.597
_refine_diff_density_min -0.601
_refine_diff_density_rms 0.072
_refine_ls_abs_structure_details 'Flack H D (1983), Acta Cryst. A39, 876-881'
_refine_ls_abs_structure_Flack -0.04(5)
_refine_ls_extinction_method none
_refine_ls_goodness_of_fit_ref 0.895
_refine_ls_hydrogen_treatment mixed
_refine_ls_matrix_type full
_refine_ls_number_parameters 616
_refine_ls_number_reflns 8821
_refine_ls_number_restraints 1
_refine_ls_restrained_S_all 0.895
_refine_ls_R_factor_all 0.0984
_refine_ls_R_factor_gt 0.0560
_refine_ls_shift/su_max 0.001
_refine_ls_shift/su_mean 0.000
_refine_ls_structure_factor_coef Fsqd
_refine_ls_weighting_details 'calc w=1/[\s^2^(Fo^2^)+(0.0616P)^2^+0.0000P] where P=(Fo^2^+2Fc^2^)/3'
_refine_ls_weighting_scheme calc
_refine_ls_wR_factor_gt 0.1165
_refine_ls_wR_factor_ref 0.1342
_reflns_number_gt 5408
_reflns_number_total 8821
_reflns_threshold_expression >2sigma(I)
_cod_data_source_file om401058e_si_002.cif
_cod_data_source_block i0958a
_cod_original_cell_volume 5104.5(6)
_cod_database_code 4082644

loop_
_symmetry_equiv_pos_as_xyz
'x, y, z'
'-x, -y, z+1/2'
'-x+1/2, y+1/2, z+1/2'
'x+1/2, -y+1/2, z'

loop_
_atom_site_label
_atom_site_type_symbol
_atom_site_fract_x
_atom_site_fract_y
_atom_site_fract_z
_atom_site_U_iso_or_equiv
_atom_site_adp_type
_atom_site_occupancy
_atom_site_symmetry_multiplicity
_atom_site_calc_flag
_atom_site_refinement_flags
C1 C 0.6833(2) 0.1870(5) -0.1862(8) 0.0482(16) Uani 1 1 d .
C2 C 0.7600(2) 0.1950(6) -0.1675(5) 0.047(2) Uani 1 1 d .
C3 C 0.6792(3) 0.0284(5) -0.2493(7) 0.0480(18) Uani 1 1 d .
C4 C 0.6321(2) 0.0491(6) -0.2461(6) 0.0463(18) Uani 1 1 d .
C5 C 0.6045(2) -0.0229(6) -0.2883(7) 0.0479(19) Uani 1 1 d .
H5A H 0.5723 -0.0137 -0.2919 0.057 Uiso 1 1 calc R
C6 C 0.6228(3) -0.1077(6) -0.3250(7) 0.055(2) Uani 1 1 d .
H6A H 0.6030 -0.1557 -0.3503 0.066 Uiso 1 1 calc R
C7 C 0.6698(3) -0.1224(6) -0.3249(8) 0.061(2) Uani 1 1 d .
H7A H 0.6820 -0.1793 -0.3524 0.074 Uiso 1 1 calc R
C8 C 0.6989(3) -0.0535(6) -0.2844(7) 0.0509(19) Uani 1 1 d .
H8A H 0.7311 -0.0628 -0.2811 0.061 Uiso 1 1 calc R
C9 C 0.7209(3) 0.3459(6) -0.1328(7) 0.053(2) Uani 1 1 d .
C10 C 0.7381(3) 0.4058(6) -0.2109(10) 0.072(3) Uani 1 1 d .
H10A H 0.7452 0.3831 -0.2820 0.086 Uiso 1 1 calc R
C11 C 0.7452(4) 0.4997(6) -0.1853(11) 0.089(3) Uani 1 1 d .
H11A H 0.7582 0.5407 -0.2380 0.106 Uiso 1 1 calc R
C12 C 0.7330(4) 0.5338(8) -0.0817(10) 0.084(3) Uani 1 1 d .
H12A H 0.7371 0.5979 -0.0637 0.101 Uiso 1 1 calc R
C13 C 0.7145(3) 0.4712(7) -0.0053(8) 0.070(3) Uani 1 1 d .
H13A H 0.7053 0.4937 0.0645 0.084 Uiso 1 1 calc R
C14 C 0.7095(3) 0.3794(6) -0.0291(8) 0.061(2) Uani 1 1 d .
H14A H 0.6982 0.3376 0.0249 0.073 Uiso 1 1 calc R
C15 C 0.8450(2) 0.1959(6) -0.1484(7) 0.0534(19) Uani 1 1 d .
C16 C 0.8545(2) 0.1073(6) -0.1928(10) 0.068(2) Uani 1 1 d .
H16A H 0.8304 0.0694 -0.2199 0.081 Uiso 1 1 calc R
C17 C 0.8993(2) 0.0755(7) -0.1968(12) 0.085(3) Uani 1 1 d .
H17A H 0.9059 0.0152 -0.2254 0.102 Uiso 1 1 calc R
C18 C 0.9349(3) 0.1329(9) -0.1583(9) 0.086(3) Uani 1 1 d .
H18A H 0.9656 0.1118 -0.1625 0.103 Uiso 1 1 calc R
C19 C 0.9254(3) 0.2201(8) -0.1141(9) 0.074(3) Uani 1 1 d .
H19A H 0.9495 0.2590 -0.0882 0.089 Uiso 1 1 calc R
C20 C 0.8811(3) 0.2493(7) -0.1083(8) 0.061(2) Uani 1 1 d .
H20A H 0.8746 0.3082 -0.0757 0.073 Uiso 1 1 calc R
C21 C 0.6018(3) 0.1318(6) -0.4814(7) 0.054(2) Uani 1 1 d .
C22 C 0.5586(3) 0.0873(6) -0.4808(7) 0.056(2) Uani 1 1 d .
H22A H 0.5356 0.1099 -0.4328 0.067 Uiso 1 1 calc R
C23 C 0.5489(3) 0.0124(6) -0.5473(8) 0.063(2) Uani 1 1 d .
H23A H 0.5197 -0.0170 -0.5441 0.076 Uiso 1 1 calc R
C24 C 0.5826(3) -0.0206(7) -0.6204(8) 0.065(2) Uani 1 1 d .
H24A H 0.5762 -0.0719 -0.6675 0.078 Uiso 1 1 calc R
C25 C 0.6241(3) 0.0215(7) -0.6230(7) 0.068(3) Uani 1 1 d .
H25A H 0.6468 -0.0019 -0.6715 0.082 Uiso 1 1 calc R
C26 C 0.6347(3) 0.0983(6) -0.5567(8) 0.061(2) Uani 1 1 d .
H26A H 0.6638 0.1277 -0.5622 0.073 Uiso 1 1 calc R
C27 C 0.6629(3) 0.2881(6) -0.4357(6) 0.053(2) Uani 1 1 d .
C28 C 0.7057(3) 0.2403(7) -0.4372(7) 0.055(2) Uani 1 1 d .
H28A H 0.7071 0.1772 -0.4129 0.066 Uiso 1 1 calc R
C29 C 0.7452(3) 0.2837(7) -0.4734(7) 0.059(2) Uani 1 1 d .
H29A H 0.7734 0.2507 -0.4728 0.071 Uiso 1 1 calc R
C30 C 0.7435(3) 0.3776(7) -0.5113(8) 0.063(2) Uani 1 1 d .
H30A H 0.7702 0.4066 -0.5399 0.076 Uiso 1 1 calc R
C31 C 0.7028(3) 0.4263(7) -0.5062(7) 0.065(2) Uani 1 1 d .
H31A H 0.7017 0.4902 -0.5277 0.078 Uiso 1 1 calc R
C32 C 0.6631(3) 0.3816(7) -0.4696(7) 0.061(2) Uani 1 1 d .
H32A H 0.6353 0.4159 -0.4676 0.073 Uiso 1 1 calc R
C33 C 0.5650(2) 0.3095(6) -0.4321(7) 0.052(2) Uani 1 1 d .
C34 C 0.5573(3) 0.3187(7) -0.5466(8) 0.068(2) Uani 1 1 d .
H34A H 0.5743 0.2822 -0.5973 0.081 Uiso 1 1 calc R
C35 C 0.5243(3) 0.3824(7) -0.5832(9) 0.069(3) Uani 1 1 d .
H35A H 0.5205 0.3918 -0.6597 0.083 Uiso 1 1 calc R
C36 C 0.4974(4) 0.4314(8) -0.5121(10) 0.076(3) Uani 1 1 d .
H36A H 0.4743 0.4723 -0.5389 0.092 Uiso 1 1 calc R
C37 C 0.5041(4) 0.4208(8) -0.3972(9) 0.080(3) Uani 1 1 d .
H37A H 0.4856 0.4546 -0.3469 0.096 Uiso 1 1 calc R
C38 C 0.5377(3) 0.3607(7) -0.3598(8) 0.069(3) Uani 1 1 d .
H38A H 0.5423 0.3541 -0.2833 0.083 Uiso 1 1 calc R
C39 C 0.5583(2) 0.1691(5) 0.0685(6) 0.0468(19) Uani 1 1 d .
C40 C 0.5373(3) 0.2537(6) 0.0476(8) 0.056(2) Uani 1 1 d .
H40A H 0.5481 0.2916 -0.0108 0.068 Uiso 1 1 calc R
C41 C 0.5005(3) 0.2849(7) 0.1102(8) 0.063(2) Uani 1 1 d .
H41A H 0.4855 0.3419 0.0925 0.076 Uiso 1 1 calc R
C42 C 0.4858(3) 0.2309(7) 0.2000(8) 0.061(2) Uani 1 1 d .
H42A H 0.4616 0.2526 0.2454 0.074 Uiso 1 1 calc R
C43 C 0.5067(3) 0.1469(7) 0.2217(7) 0.064(2) Uani 1 1 d .
H43A H 0.4964 0.1100 0.2814 0.077 Uiso 1 1 calc R
C44 C 0.5431(3) 0.1147(6) 0.1566(7) 0.057(2) Uani 1 1 d .
H44A H 0.5572 0.0564 0.1724 0.068 Uiso 1 1 calc R
C45 C 0.6096(3) 0.0051(6) 0.0145(6) 0.0523(19) Uani 1 1 d .
C46 C 0.6392(3) -0.0419(7) 0.0899(7) 0.056(2) Uani 1 1 d .
H46A H 0.6629 -0.0080 0.1256 0.067 Uiso 1 1 calc R
C47 C 0.6336(3) -0.1372(7) 0.1114(8) 0.062(2) Uani 1 1 d .
H47A H 0.6547 -0.1682 0.1578 0.075 Uiso 1 1 calc R
C48 C 0.5972(3) -0.1881(7) 0.0656(7) 0.065(2) Uani 1 1 d .
H48A H 0.5923 -0.2518 0.0846 0.078 Uiso 1 1 calc R
C49 C 0.5686(3) -0.1433(6) -0.0077(8) 0.063(2) Uani 1 1 d .
H49A H 0.5447 -0.1775 -0.0421 0.075 Uiso 1 1 calc R
C50 C 0.5743(3) -0.0490(7) -0.0320(7) 0.062(2) Uani 1 1 d .
H50A H 0.5537 -0.0200 -0.0817 0.074 Uiso 1 1 calc R
C51 C 0.6558(3) 0.1727(7) 0.0821(6) 0.054(2) Uani 1 1 d .
C52 C 0.7011(3) 0.1457(6) 0.0627(7) 0.052(2) Uani 1 1 d .
H52A H 0.7076 0.1043 0.0039 0.062 Uiso 1 1 calc R
C53 C 0.7370(3) 0.1786(6) 0.1282(7) 0.059(2) Uani 1 1 d .
H53A H 0.7676 0.1614 0.1114 0.071 Uiso 1 1 calc R
C54 C 0.7282(3) 0.2370(7) 0.2188(8) 0.062(2) Uani 1 1 d .
H54A H 0.7523 0.2568 0.2656 0.074 Uiso 1 1 calc R
C55 C 0.6840(3) 0.2643(7) 0.2376(7) 0.061(2) Uani 1 1 d .
H55A H 0.6776 0.3053 0.2968 0.073 Uiso 1 1 calc R
C56 C 0.6479(3) 0.2330(6) 0.1713(7) 0.057(2) Uani 1 1 d .
H56A H 0.6176 0.2528 0.1870 0.068 Uiso 1 1 calc R
C57 C 0.6240(5) 0.5688(9) -0.2440(10) 0.101(4) Uani 1 1 d .
H57A H 0.5958 0.5310 -0.2353 0.121 Uiso 1 1 calc R
H57B H 0.6506 0.5267 -0.2344 0.121 Uiso 1 1 calc R
N1 N 0.75285(17) 0.1075(4) -0.1994(7) 0.0512(14) Uani 1 1 d .
N2 N 0.70527(19) 0.1068(4) -0.2106(6) 0.0483(15) Uani 1 1 d .
N3 N 0.71954(19) 0.2471(5) -0.1605(5) 0.0486(16) Uani 1 1 d .
N4 N 0.8012(2) 0.2341(5) -0.1401(6) 0.0573(18) Uani 1 1 d .
H4 H 0.801(3) 0.289(6) -0.135(8) 0.069 Uiso 1 1 d .
P1 P 0.61075(7) 0.22939(16) -0.38629(17) 0.0493(5) Uani 1 1 d .
P2 P 0.60974(7) 0.13205(16) -0.00827(16) 0.0489(5) Uani 1 1 d .
Cl1 Cl 0.61078(7) 0.34780(15) -0.14380(18) 0.0609(5) Uani 1 1 d .
Cl2 Cl 0.53307(5) 0.15074(13) -0.2070(2) 0.0544(5) Uani 1 1 d .
Cl3 Cl 0.62526(10) 0.6181(2) -0.3766(2) 0.0856(8) Uani 1 1 d .
Cl4 Cl 0.62535(13) 0.6570(3) -0.1430(3) 0.1182(12) Uani 1 1 d .
Ru1 Ru 0.613241(17) 0.18348(4) -0.19637(6) 0.04670(15) Uani 1 1 d .

loop_
_atom_site_aniso_label
_atom_site_aniso_U_11
_atom_site_aniso_U_22
_atom_site_aniso_U_33
_atom_site_aniso_U_23
_atom_site_aniso_U_13
_atom_site_aniso_U_12
C1 0.060(4) 0.054(4) 0.030(4) -0.004(4) 0.001(4) -0.002(4)
C2 0.040(3) 0.064(5) 0.038(5) 0.008(4) 0.001(3) 0.004(3)
C3 0.054(4) 0.049(4) 0.042(4) -0.001(4) -0.001(3) 0.001(4)
C4 0.044(4) 0.060(5) 0.035(4) 0.017(4) 0.005(3) -0.004(4)
C5 0.034(4) 0.053(5) 0.057(5) -0.005(4) 0.001(3) 0.000(3)
C6 0.044(5) 0.062(5) 0.059(5) -0.004(4) -0.008(4) -0.006(4)
C7 0.062(5) 0.057(5) 0.065(6) -0.007(5) 0.006(4) -0.004(4)
C8 0.045(4) 0.056(5) 0.052(5) -0.003(4) -0.001(4) 0.005(4)
C9 0.049(4) 0.058(5) 0.051(5) -0.006(4) 0.000(4) -0.007(4)
C10 0.085(6) 0.067(5) 0.062(6) 0.011(6) 0.016(6) -0.010(4)
C11 0.126(8) 0.057(5) 0.083(8) 0.010(7) 0.020(9) -0.016(5)
C12 0.089(7) 0.067(7) 0.096(9) -0.004(7) -0.011(6) -0.007(6)
C13 0.093(7) 0.067(6) 0.051(6) 0.000(5) -0.013(5) 0.017(5)
C14 0.069(6) 0.058(6) 0.056(6) 0.002(4) 0.001(4) 0.000(4)
C15 0.039(4) 0.069(5) 0.052(4) 0.000(4) 0.002(3) 0.000(4)
C16 0.047(4) 0.087(6) 0.069(6) -0.006(7) 0.001(6) -0.006(4)
C17 0.047(4) 0.102(7) 0.107(7) -0.007(9) 0.006(7) 0.005(4)
C18 0.038(4) 0.115(9) 0.105(10) 0.007(7) 0.010(5) 0.001(5)
C19 0.054(5) 0.092(8) 0.075(7) 0.007(6) 0.000(5) -0.012(5)
C20 0.049(4) 0.068(6) 0.066(5) 0.008(4) -0.007(4) -0.010(4)
C21 0.050(5) 0.060(5) 0.053(5) 0.008(4) 0.002(4) -0.001(4)
C22 0.054(5) 0.069(6) 0.046(5) -0.010(5) 0.001(4) -0.002(4)
C23 0.054(5) 0.072(6) 0.064(6) -0.004(5) -0.006(4) 0.002(4)
C24 0.060(5) 0.077(7) 0.058(6) 0.001(5) -0.010(4) -0.001(5)
C25 0.072(6) 0.086(7) 0.047(5) -0.020(5) -0.001(4) 0.009(5)
C26 0.060(5) 0.065(6) 0.057(6) -0.001(5) -0.001(4) -0.003(4)
C27 0.059(5) 0.067(6) 0.032(4) -0.003(4) 0.003(4) -0.002(4)
C28 0.050(5) 0.075(6) 0.040(5) -0.004(4) -0.002(4) 0.003(4)
C29 0.046(4) 0.082(7) 0.051(5) -0.014(5) 0.002(4) -0.006(4)
C30 0.068(6) 0.072(7) 0.050(5) -0.003(5) 0.003(4) -0.017(5)
C31 0.076(6) 0.069(6) 0.049(5) -0.001(5) -0.008(5) -0.016(5)
C32 0.063(5) 0.075(6) 0.046(5) -0.002(5) -0.009(4) -0.001(5)
C33 0.046(4) 0.050(5) 0.059(5) -0.003(4) 0.004(4) 0.003(4)
C34 0.078(6) 0.072(6) 0.053(5) 0.001(5) -0.002(5) 0.003(5)
C35 0.080(6) 0.067(6) 0.061(6) 0.008(5) -0.024(5) 0.010(5)
C36 0.070(6) 0.079(7) 0.080(7) 0.007(6) -0.013(6) 0.009(5)
C37 0.082(6) 0.094(8) 0.064(7) 0.002(6) 0.001(6) 0.029(6)
C38 0.073(6) 0.087(7) 0.048(6) 0.003(5) -0.004(5) 0.020(5)
C39 0.048(4) 0.051(5) 0.041(4) -0.001(4) -0.004(3) -0.001(4)
C40 0.051(5) 0.055(5) 0.064(6) -0.001(4) 0.013(4) 0.003(4)
C41 0.053(5) 0.075(6) 0.061(6) -0.005(5) 0.003(4) 0.016(4)
C42 0.050(5) 0.082(7) 0.052(5) -0.006(5) -0.003(4) 0.007(5)
C43 0.055(5) 0.086(7) 0.052(6) 0.003(5) 0.003(4) -0.004(5)
C44 0.046(4) 0.071(6) 0.053(5) -0.003(4) 0.001(4) -0.001(4)
C45 0.040(4) 0.078(6) 0.039(4) -0.004(4) 0.006(4) 0.000(4)
C46 0.056(5) 0.063(6) 0.048(5) 0.001(4) -0.001(4) -0.002(4)
C47 0.067(5) 0.066(6) 0.054(5) 0.003(5) -0.003(4) 0.004(4)
C48 0.081(6) 0.056(5) 0.057(5) -0.005(5) -0.001(5) 0.002(5)
C49 0.072(6) 0.056(5) 0.059(6) 0.001(4) -0.001(5) -0.012(4)
C50 0.052(5) 0.079(7) 0.055(5) -0.004(5) -0.001(4) 0.006(4)
C51 0.045(4) 0.080(6) 0.037(4) 0.001(4) -0.001(3) -0.006(4)
C52 0.051(5) 0.063(5) 0.041(5) 0.009(4) -0.007(4) 0.001(4)
C53 0.049(4) 0.069(6) 0.060(5) 0.015(5) -0.003(4) -0.005(4)
C54 0.059(5) 0.080(7) 0.047(5) 0.010(5) -0.005(4) -0.017(5)
C55 0.061(5) 0.080(6) 0.043(5) -0.002(5) 0.001(4) -0.008(4)
C56 0.056(5) 0.066(6) 0.048(5) -0.001(4) 0.002(4) -0.003(4)
C57 0.124(10) 0.096(8) 0.082(8) 0.024(6) -0.021(7) -0.010(7)
N1 0.037(3) 0.063(4) 0.054(4) 0.004(5) -0.001(4) 0.001(2)
N2 0.045(3) 0.057(4) 0.044(4) 0.000(4) 0.001(3) -0.001(3)
N3 0.045(3) 0.060(4) 0.041(4) 0.003(3) -0.002(3) -0.006(3)
N4 0.046(3) 0.062(4) 0.064(5) -0.001(4) -0.003(3) -0.007(4)
P1 0.0478(10) 0.0600(13) 0.0403(11) 0.0014(10) -0.0008(11) 0.0001(10)
P2 0.0435(10) 0.0623(14) 0.0409(12) 0.0014(10) -0.0004(10) 0.0001(10)
Cl1 0.0592(11) 0.0621(12) 0.0614(11) 0.0006(10) 0.0009(11) 0.0012(10)
Cl2 0.0418(8) 0.0714(11) 0.0501(11) -0.0017(13) -0.0002(11) 0.0012(7)
Cl3 0.0951(19) 0.0835(18) 0.0782(18) 0.0020(15) 0.0007(15) 0.0111(14)
Cl4 0.142(3) 0.138(3) 0.0740(18) -0.007(2) -0.0081(19) 0.043(2)
Ru1 0.0407(2) 0.0568(3) 0.0426(3) 0.0010(4) 0.0004(4) -0.0005(3)

loop_
_atom_type_symbol
_atom_type_description
_atom_type_scat_dispersion_real
_atom_type_scat_dispersion_imag
_atom_type_scat_source
C C 0.0033 0.0016 'International Tables Vol C Tables 4.2.6.8 and 6.1.1.4'
H H 0.0000 0.0000 'International Tables Vol C Tables 4.2.6.8 and 6.1.1.4'
N N 0.0061 0.0033 'International Tables Vol C Tables 4.2.6.8 and 6.1.1.4'
P P 0.1023 0.0942 'International Tables Vol C Tables 4.2.6.8 and 6.1.1.4'
Cl Cl 0.1484 0.1585 'International Tables Vol C Tables 4.2.6.8 and 6.1.1.4'
Ru Ru -1.2594 0.8363 'International Tables Vol C Tables 4.2.6.8 and 6.1.1.4'

loop_
_geom_angle_atom_site_label_1
_geom_angle_atom_site_label_2
_geom_angle_atom_site_label_3
_geom_angle
N2 C1 N3 102.1(6)
N2 C1 Ru1 116.2(5)
N3 C1 Ru1 141.7(6)
N1 C2 N4 126.5(7)
N1 C2 N3 112.7(6)
N4 C2 N3 120.8(7)
C8 C3 C4 126.7(7)
C8 C3 N2 123.1(7)
C4 C3 N2 110.2(7)
C5 C4 C3 113.4(7)
C5 C4 Ru1 128.9(5)
C3 C4 Ru1 117.3(6)
C6 C5 C4 122.1(7)
C6 C5 H5A 119.0
C4 C5 H5A 119.0
C7 C6 C5 120.6(7)
C7 C6 H6A 119.7
C5 C6 H6A 119.7
C6 C7 C8 119.9(8)
C6 C7 H7A 120.0
C8 C7 H7A 120.0
C3 C8 C7 117.1(7)
C3 C8 H8A 121.4
C7 C8 H8A 121.4
C10 C9 C14 120.2(8)
C10 C9 N3 116.9(8)
C14 C9 N3 122.6(8)
C9 C10 C11 119.8(10)
C9 C10 H10A 120.1
C11 C10 H10A 120.1
C10 C11 C12 120.0(10)
C10 C11 H11A 120.0
C12 C11 H11A 120.0
C13 C12 C11 118.6(10)
C13 C12 H12A 120.7
C11 C12 H12A 120.7
C14 C13 C12 121.2(10)
C14 C13 H13A 119.4
C12 C13 H13A 119.4
C13 C14 C9 120.2(9)
C13 C14 H14A 119.9
C9 C14 H14A 119.9
C20 C15 N4 117.1(8)
C20 C15 C16 118.7(7)
N4 C15 C16 124.2(7)
C17 C16 C15 119.7(8)
C17 C16 H16A 120.1
C15 C16 H16A 120.1
C16 C17 C18 119.7(10)
C16 C17 H17A 120.2
C18 C17 H17A 120.2
C19 C18 C17 120.5(9)
C19 C18 H18A 119.8
C17 C18 H18A 119.8
C20 C19 C18 119.0(9)
C20 C19 H19A 120.5
C18 C19 H19A 120.5
C19 C20 C15 122.3(9)
C19 C20 H20A 118.9
C15 C20 H20A 118.9
C22 C21 C26 117.3(8)
C22 C21 P1 117.8(6)
C26 C21 P1 124.9(6)
C23 C22 C21 122.2(8)
C23 C22 H22A 118.9
C21 C22 H22A 118.9
C22 C23 C24 119.3(8)
C22 C23 H23A 120.4
C24 C23 H23A 120.4
C25 C24 C23 119.5(9)
C25 C24 H24A 120.2
C23 C24 H24A 120.2
C24 C25 C26 122.2(9)
C24 C25 H25A 118.9
C26 C25 H25A 118.9
C25 C26 C21 119.5(8)
C25 C26 H26A 120.3
C21 C26 H26A 120.3
C32 C27 C28 116.8(8)
C32 C27 P1 122.3(7)
C28 C27 P1 120.8(7)
C29 C28 C27 121.5(8)
C29 C28 H28A 119.3
C27 C28 H28A 119.3
C28 C29 C30 119.9(8)
C28 C29 H29A 120.0
C30 C29 H29A 120.0
C31 C30 C29 119.4(8)
C31 C30 H30A 120.3
C29 C30 H30A 120.3
C30 C31 C32 120.0(9)
C30 C31 H31A 120.0
C32 C31 H31A 120.0
C31 C32 C27 122.3(9)
C31 C32 H32A 118.8
C27 C32 H32A 118.8
C38 C33 C34 118.8(8)
C38 C33 P1 123.1(7)
C34 C33 P1 118.0(6)
C35 C34 C33 118.9(9)
C35 C34 H34A 120.5
C33 C34 H34A 120.5
C36 C35 C34 121.8(10)
C36 C35 H35A 119.1
C34 C35 H35A 119.1
C35 C36 C37 119.5(9)
C35 C36 H36A 120.2
C37 C36 H36A 120.2
C38 C37 C36 119.3(10)
C38 C37 H37A 120.3
C36 C37 H37A 120.3
C37 C38 C33 121.5(9)
C37 C38 H38A 119.3
C33 C38 H38A 119.3
C40 C39 C44 119.1(8)
C40 C39 P2 121.3(6)
C44 C39 P2 119.3(6)
C39 C40 C41 121.5(8)
C39 C40 H40A 119.3
C41 C40 H40A 119.3
C40 C41 C42 119.3(8)
C40 C41 H41A 120.4
C42 C41 H41A 120.4
C43 C42 C41 119.6(8)
C43 C42 H42A 120.2
C41 C42 H42A 120.2
C42 C43 C44 120.9(9)
C42 C43 H43A 119.5
C44 C43 H43A 119.5
C39 C44 C43 119.6(8)
C39 C44 H44A 120.2
C43 C44 H44A 120.2
C50 C45 C46 116.5(8)
C50 C45 P2 118.9(7)
C46 C45 P2 124.0(6)
C47 C46 C45 120.4(8)
C47 C46 H46A 119.8
C45 C46 H46A 119.8
C46 C47 C48 121.3(9)
C46 C47 H47A 119.4
C48 C47 H47A 119.4
C49 C48 C47 118.5(9)
C49 C48 H48A 120.8
C47 C48 H48A 120.8
C48 C49 C50 121.0(9)
C48 C49 H49A 119.5
C50 C49 H49A 119.5
C49 C50 C45 122.2(9)
C49 C50 H50A 118.9
C45 C50 H50A 118.9
C52 C51 C56 117.0(7)
C52 C51 P2 120.3(7)
C56 C51 P2 122.7(6)
C51 C52 C53 121.3(8)
C51 C52 H52A 119.3
C53 C52 H52A 119.3
C52 C53 C54 120.6(8)
C52 C53 H53A 119.7
C54 C53 H53A 119.7
C55 C54 C53 118.2(8)
C55 C54 H54A 120.9
C53 C54 H54A 120.9
C54 C55 C56 121.5(9)
C54 C55 H55A 119.2
C56 C55 H55A 119.2
C55 C56 C51 121.2(8)
C55 C56 H56A 119.4
C51 C56 H56A 119.4
Cl4 C57 Cl3 110.9(6)
Cl4 C57 H57A 109.5
Cl3 C57 H57A 109.5
Cl4 C57 H57B 109.5
Cl3 C57 H57B 109.5
H57A C57 H57B 108.0
C2 N1 N2 101.1(5)
C1 N2 N1 116.5(6)
C1 N2 C3 119.0(6)
N1 N2 C3 124.5(6)
C1 N3 C2 107.5(6)
C1 N3 C9 132.0(6)
C2 N3 C9 120.5(6)
C2 N4 C15 129.1(7)
C2 N4 H4 114(7)
C15 N4 H4 114(7)
C21 P1 C27 104.9(4)
C21 P1 C33 100.1(4)
C27 P1 C33 102.6(4)
C21 P1 Ru1 114.0(3)
C27 P1 Ru1 114.4(3)
C33 P1 Ru1 118.8(3)
C51 P2 C45 102.9(4)
C51 P2 C39 101.6(4)
C45 P2 C39 101.7(4)
C51 P2 Ru1 116.5(3)
C45 P2 Ru1 116.4(3)
C39 P2 Ru1 115.5(3)
C1 Ru1 C4 77.1(3)
C1 Ru1 Cl2 170.1(2)
C4 Ru1 Cl2 93.6(2)
C1 Ru1 P1 94.7(3)
C4 Ru1 P1 88.7(2)
Cl2 Ru1 P1 88.35(8)
C1 Ru1 P2 89.6(3)
C4 Ru1 P2 90.5(2)
Cl2 Ru1 P2 87.18(8)
P1 Ru1 P2 175.41(8)
C1 Ru1 Cl1 89.4(2)
C4 Ru1 Cl1 166.2(2)
Cl2 Ru1 Cl1 100.01(7)
P1 Ru1 Cl1 89.48(8)
P2 Ru1 Cl1 92.34(8)

loop_
_geom_bond_atom_site_label_1
_geom_bond_atom_site_label_2
_geom_bond_distance
C1 N2 1.347(9)
C1 N3 1.399(9)
C1 Ru1 2.052(7)
C2 N1 1.325(10)
C2 N4 1.370(10)
C2 N3 1.399(9)
C3 C8 1.372(11)
C3 C4 1.411(10)
C3 N2 1.435(10)
C4 C5 1.406(11)
C4 Ru1 2.087(8)
C5 C6 1.399(11)
C5 H5A 0.9500
C6 C7 1.390(12)
C6 H6A 0.9500
C7 C8 1.392(11)
C7 H7A 0.9500
C8 H8A 0.9500
C9 C10 1.378(12)
C9 C14 1.395(12)
C9 N3 1.452(10)
C10 C11 1.394(13)
C10 H10A 0.9500
C11 C12 1.403(16)
C11 H11A 0.9500
C12 C13 1.401(15)
C12 H12A 0.9500
C13 C14 1.351(12)
C13 H13A 0.9500
C14 H14A 0.9500
C15 C20 1.391(11)
C15 N4 1.396(10)
C15 C16 1.404(12)
C16 C17 1.387(11)
C16 H16A 0.9500
C17 C18 1.406(14)
C17 H17A 0.9500
C18 C19 1.385(14)
C18 H18A 0.9500
C19 C20 1.363(13)
C19 H19A 0.9500
C20 H20A 0.9500
C21 C22 1.413(11)
C21 C26 1.415(12)
C21 P1 1.834(9)
C22 C23 1.374(12)
C22 H22A 0.9500
C23 C24 1.411(13)
C23 H23A 0.9500
C24 C25 1.356(13)
C24 H24A 0.9500
C25 C26 1.398(12)
C25 H25A 0.9500
C26 H26A 0.9500
C27 C32 1.398(12)
C27 C28 1.424(12)
C27 P1 1.843(9)
C28 C29 1.383(12)
C28 H28A 0.9500
C29 C30 1.420(13)
C29 H29A 0.9500
C30 C31 1.381(13)
C30 H30A 0.9500
C31 C32 1.398(13)
C31 H31A 0.9500
C32 H32A 0.9500
C33 C38 1.399(12)
C33 C34 1.423(12)
C33 P1 1.846(8)
C34 C35 1.401(13)
C34 H34A 0.9500
C35 C36 1.366(14)
C35 H35A 0.9500
C36 C37 1.425(15)
C36 H36A 0.9500
C37 C38 1.382(13)
C37 H37A 0.9500
C38 H38A 0.9500
C39 C40 1.381(11)
C39 C44 1.400(11)
C39 P2 1.850(8)
C40 C41 1.391(12)
C40 H40A 0.9500
C41 C42 1.409(13)
C41 H41A 0.9500
C42 C43 1.371(12)
C42 H42A 0.9500
C43 C44 1.406(12)
C43 H43A 0.9500
C44 H44A 0.9500
C45 C50 1.409(12)
C45 C46 1.432(12)
C45 P2 1.836(9)
C46 C47 1.396(12)
C46 H46A 0.9500
C47 C48 1.404(13)
C47 H47A 0.9500
C48 C49 1.383(13)
C48 H48A 0.9500
C49 C50 1.388(13)
C49 H49A 0.9500
C50 H50A 0.9500
C51 C52 1.400(11)
C51 C56 1.408(12)
C51 P2 1.835(8)
C52 C53 1.402(11)
C52 H52A 0.9500
C53 C54 1.410(13)
C53 H53A 0.9500
C54 C55 1.368(12)
C54 H54A 0.9500
C55 C56 1.403(11)
C55 H55A 0.9500
C56 H56A 0.9500
C57 Cl4 1.763(13)
C57 Cl3 1.768(12)
C57 H57A 0.9900
C57 H57B 0.9900
N1 N2 1.398(7)
N4 H4 0.79(9)
P1 Ru1 2.413(2)
P2 Ru1 2.416(2)
Cl1 Ru1 2.435(2)
Cl2 Ru1 2.3936(17)
